data_2312830
loop_
_publ_author_name
'Jurisinec, Ashley'
'Zhang, Yingjie'
'Aldrich-Wright, Janice R'

_publ_section_title
;
 (5,6-Dimethyl-1,10-phenanthroline)(2-{[2-(di-phenyl-phosphan-yl)benzyl-idene]amino}-ethan-1-amine)-platinum(II)
 dinitrate methanol disolvate.
;
_journal_coeditor_code NY2011
_journal_issue 'Pt 4'
_journal_name_full 'Acta crystallographica. Section E, Crystallographic communications'
_journal_page_first 275
_journal_page_last 278
_journal_paper_doi 10.1107/S2056989025001847
_journal_volume 81
_journal_year 2025
_chemical_formula_iupac '[Pt (C14 H12 N2) (C21 H21 N2 P)] (N O3)2, 2C H4 O'
_chemical_formula_moiety 'C35 H33 N4 P Pt 2+, 2(N O3 -), 2(C H4 O)'
_chemical_formula_sum 'C37 H41 N6 O8 P Pt'
_chemical_formula_weight 923.82
_chemical_name_systematic
'(5,6-Dimethyl-1,10-phenanthroline)(2-{[2-(diphenylphosphanyl)benzylidene]amino}ethan-1-amine)platinum(II) dinitrate methanol disolvate'
_space_group_crystal_system monoclinic
_space_group_IT_number 14
_space_group_name_Hall '-P 2ybc'
_space_group_name_H-M_alt 'P 1 21/c 1'
_atom_sites_solution_hydrogens geom
_audit_creation_method
;
Olex2 1.5
(compiled 2021.12.09 svn.r5202d8cf for OlexSys, GUI svn.r6439)
;
_cell_angle_alpha 90
_cell_angle_beta 95.29(3)
_cell_angle_gamma 90
_cell_formula_units_Z 4
_cell_length_a 12.692(3)
_cell_length_b 11.349(2)
_cell_length_c 25.812(5)
_cell_measurement_reflns_used 12000
_cell_measurement_temperature 100.1(10)
_cell_measurement_theta_max 28.591
_cell_measurement_theta_min 1.558
_cell_volume 3702.2(13)
_computing_cell_refinement
;
<i>BlueIce</i> (McPhillips <i>et al.</i>,  2002)
;
_computing_data_collection
;
<i>XDS</i> (Kabsch, 1993, 2010)
;
_computing_data_reduction
;
<i>XDS</i> (Kabsch, 1993, 2010)
;
_computing_molecular_graphics
;
Olex2 1.5 (Dolomanov <i>et al.</i>,  2009)
;
_computing_publication_material
;
Olex2 1.5 (Dolomanov <i>et al.</i>,  2009)
;
_computing_structure_refinement
;
<i>SHELXL2018/3</i> (Sheldrick, 2015a)
;
_computing_structure_solution
;
<i>SHELXT2018/2</i> (Sheldrick, 2015b)
;
_diffrn_ambient_temperature 100.1(10)
_diffrn_measured_fraction_theta_full 0.965
_diffrn_measured_fraction_theta_max 0.787
_diffrn_measurement_device_type 'Eiger Detector'
_diffrn_measurement_method '\p  scans'
_diffrn_radiation_type 'silicon double crystal monochromated synchrotron'
_diffrn_radiation_wavelength 0.71078
_diffrn_reflns_av_R_equivalents 0.1090
_diffrn_reflns_av_unetI/netI 0.0622
_diffrn_reflns_limit_h_max 14
_diffrn_reflns_limit_h_min -13
_diffrn_reflns_limit_k_max 13
_diffrn_reflns_limit_k_min -13
_diffrn_reflns_limit_l_max 32
_diffrn_reflns_limit_l_min -32
_diffrn_reflns_number 46431
_diffrn_reflns_theta_full 25.244
_diffrn_reflns_theta_max 28.591
_diffrn_reflns_theta_min 1.585
_diffrn_source 'Australian Synchrotron MX1'
_exptl_absorpt_coefficient_mu 3.894
_exptl_absorpt_correction_T_max 0.4314
_exptl_absorpt_correction_T_min 0.3386
_exptl_absorpt_correction_type multi-scan
_exptl_absorpt_process_details
;
(SADABS; Krause <i>et al.</i>,  2015)
;
_exptl_crystal_colour yellow
_exptl_crystal_density_diffrn 1.657
_exptl_crystal_description block
_exptl_crystal_F_000 1848
_exptl_crystal_size_max 0.008
_exptl_crystal_size_mid 0.006
_exptl_crystal_size_min 0.004
_refine_diff_density_max 2.767
_refine_diff_density_min -1.381
_refine_ls_extinction_method none
_refine_ls_goodness_of_fit_ref 1.039
_refine_ls_hydrogen_treatment constr
_refine_ls_matrix_type full
_refine_ls_number_parameters 484
_refine_ls_number_reflns 7437
_refine_ls_number_restraints 1
_refine_ls_restrained_S_all 1.039
_refine_ls_R_factor_all 0.0462
_refine_ls_R_factor_gt 0.0404
_refine_ls_shift/su_max 0.002
_refine_ls_shift/su_mean 0.000
_refine_ls_structure_factor_coef Fsqd
_refine_ls_weighting_details 'w=1/[\s^2^(Fo^2^)+(0.0607P)^2^] where P=(Fo^2^+2Fc^2^)/3'
_refine_ls_weighting_scheme calc
_refine_ls_wR_factor_gt 0.1022
_refine_ls_wR_factor_ref 0.1079
_reflns_number_gt 6419
_reflns_number_total 7437
_reflns_threshold_expression 'I > 2\s(I)'
_cod_data_source_file ny2011.cif
_cod_data_source_block I
_cod_original_cell_volume 3702.1(13)
_cod_database_code 2312830
_shelx_space_group_comment
;
The symmetry employed for this shelxl refinement is uniquely defined
by the following loop, which should always be used as a source of
symmetry information in preference to the above space-group names.
They are only intended as comments.
;

loop_
_space_group_symop_operation_xyz
'x, y, z'
'-x, y+1/2, -z+1/2'
'-x, -y, -z'
'x, -y-1/2, z-1/2'

loop_
_atom_site_type_symbol
_atom_site_label
_atom_site_fract_x
_atom_site_fract_y
_atom_site_fract_z
_atom_site_U_iso_or_equiv
_atom_site_adp_type
_atom_site_calc_flag
_atom_site_occupancy
_atom_site_disorder_assembly
_atom_site_disorder_group
Pt Pt1 0.26663(2) 0.87768(2) 0.61133(2) 0.02627(8) Uani d 1 . .
P P1 0.09855(9) 0.89639(9) 0.62855(4) 0.0265(2) Uani d 1 . .
N N1 0.3115(3) 0.7812(3) 0.67692(13) 0.0290(7) Uani d 1 . .
N N2 0.3393(3) 1.0216(3) 0.68673(14) 0.0309(8) Uani d 1 . .
N N3 0.2414(3) 0.9622(3) 0.54403(13) 0.0283(7) Uani d 1 . .
N N4 0.4185(3) 0.8543(3) 0.58758(14) 0.0292(7) Uani d 1 . .
H H4A 0.468165 0.870595 0.614330 0.035 Uiso calc 1 . .
H H4B 0.427217 0.778448 0.577408 0.035 Uiso calc 1 . .
C C1 0.3119(3) 0.6634(4) 0.67141(17) 0.0326(9) Uani d 1 . .
H H1 0.292138 0.630952 0.637989 0.039 Uiso calc 1 . .
C C2 0.3400(4) 0.5872(4) 0.71225(18) 0.0378(10) Uani d 1 . .
H H2 0.340900 0.504497 0.706610 0.045 Uiso calc 1 . .
C C3 0.3667(4) 0.6331(4) 0.7615(2) 0.0367(10) Uani d 1 . .
H H3 0.384959 0.581989 0.790055 0.044 Uiso calc 1 . .
C C4 0.3666(3) 0.7555(4) 0.76877(16) 0.0316(9) Uani d 1 . .
C C5 0.3429(3) 0.8290(4) 0.72493(17) 0.0303(9) Uani d 1 . .
C C6 0.3902(3) 0.8071(4) 0.82022(17) 0.0343(10) Uani d 1 . .
C C7 0.4071(4) 0.7244(4) 0.86580(18) 0.0437(11) Uani d 1 . .
H H7A 0.350480 0.665416 0.863801 0.066 Uiso calc 1 . .
H H7B 0.406364 0.769071 0.898246 0.066 Uiso calc 1 . .
H H7C 0.475581 0.684777 0.865029 0.066 Uiso calc 1 . .
C C8 0.3932(3) 0.9272(4) 0.82598(17) 0.0349(9) Uani d 1 . .
C C9 0.4176(4) 0.9848(4) 0.87858(18) 0.0446(11) Uani d 1 . .
H H9A 0.494441 0.989675 0.886698 0.067 Uiso calc 1 . .
H H9B 0.386855 0.937820 0.905257 0.067 Uiso calc 1 . .
H H9C 0.387298 1.064286 0.877854 0.067 Uiso calc 1 . .
C C10 0.3755(3) 1.0031(4) 0.78090(17) 0.0324(9) Uani d 1 . .
C C11 0.3521(3) 0.9549(4) 0.73063(16) 0.0295(9) Uani d 1 . .
C C12 0.3800(4) 1.1271(4) 0.7840(2) 0.0393(11) Uani d 1 . .
H H12 0.394391 1.164132 0.816907 0.047 Uiso calc 1 . .
C C13 0.3638(4) 1.1941(4) 0.74024(18) 0.0385(10) Uani d 1 . .
H H13 0.365270 1.277623 0.742369 0.046 Uiso calc 1 . .
C C14 0.3450(4) 1.1373(4) 0.6917(2) 0.0369(10) Uani d 1 . .
H H14 0.335972 1.184385 0.661237 0.044 Uiso calc 1 . .
C C15 0.0374(3) 1.0261(3) 0.59714(15) 0.0279(8) Uani d 1 . .
C C16 -0.0553(3) 1.0722(4) 0.61407(17) 0.0326(9) Uani d 1 . .
H H16 -0.084325 1.037142 0.643003 0.039 Uiso calc 1 . .
C C17 -0.1065(4) 1.1692(4) 0.58928(18) 0.0363(10) Uani d 1 . .
H H17 -0.169825 1.198887 0.601348 0.044 Uiso calc 1 . .
C C18 -0.0651(3) 1.2216(4) 0.54746(17) 0.0356(9) Uani d 1 . .
H H18 -0.098841 1.288320 0.531030 0.043 Uiso calc 1 . .
C C19 0.0261(3) 1.1762(4) 0.52962(16) 0.0333(9) Uani d 1 . .
H H19 0.053785 1.211959 0.500485 0.040 Uiso calc 1 . .
C C20 0.0789(3) 1.0784(4) 0.55352(16) 0.0290(8) Uani d 1 . .
C C21 0.1711(3) 1.0384(4) 0.52799(16) 0.0303(9) Uani d 1 . .
H H21 0.179904 1.073485 0.495261 0.036 Uiso calc 1 . .
C C22 0.3266(3) 0.9377(4) 0.50960(16) 0.0339(9) Uani d 1 . .
H H22A 0.327753 0.999749 0.482685 0.041 Uiso calc 1 . .
H H22B 0.314209 0.860793 0.492023 0.041 Uiso calc 1 . .
C C23 0.4301(3) 0.9360(4) 0.54336(16) 0.0325(9) Uani d 1 . .
H H23A 0.487772 0.908665 0.522936 0.039 Uiso calc 1 . .
H H23B 0.447790 1.016172 0.556550 0.039 Uiso calc 1 . .
C C24 0.0141(3) 0.7732(3) 0.60688(15) 0.0295(9) Uani d 1 . .
C C25 -0.0948(3) 0.7758(4) 0.61190(17) 0.0368(10) Uani d 1 . .
H H25 -0.125164 0.841140 0.628073 0.044 Uiso calc 1 . .
C C26 -0.1579(4) 0.6833(4) 0.59331(18) 0.0390(10) Uani d 1 . .
H H26 -0.231898 0.685773 0.596350 0.047 Uiso calc 1 . .
C C27 -0.1143(4) 0.5862(4) 0.57013(19) 0.0389(10) Uani d 1 . .
H H27 -0.158082 0.522578 0.557602 0.047 Uiso calc 1 . .
C C28 -0.0068(4) 0.5832(4) 0.56551(17) 0.0381(10) Uani d 1 . .
H H28 0.023360 0.517118 0.549780 0.046 Uiso calc 1 . .
C C29 0.0576(3) 0.6761(4) 0.58369(15) 0.0306(9) Uani d 1 . .
H H29 0.131418 0.673391 0.580305 0.037 Uiso calc 1 . .
C C30 0.0824(3) 0.9117(4) 0.69738(16) 0.0313(9) Uani d 1 . .
C C31 0.0708(4) 0.8101(4) 0.72678(17) 0.0378(10) Uani d 1 . .
H H31 0.061421 0.736023 0.709831 0.045 Uiso calc 1 . .
C C32 0.0728(4) 0.8163(5) 0.78048(18) 0.0457(12) Uani d 1 . .
H H32 0.065234 0.746749 0.800282 0.055 Uiso calc 1 . .
C C33 0.0858(4) 0.9244(5) 0.80516(19) 0.0490(12) Uani d 1 . .
H H33 0.087445 0.928851 0.841980 0.059 Uiso calc 1 . .
C C34 0.0965(4) 1.0258(4) 0.77646(18) 0.0425(11) Uani d 1 . .
H H34 0.104560 1.099692 0.793663 0.051 Uiso calc 1 . .
C C35 0.0955(3) 1.0206(4) 0.72290(17) 0.0357(9) Uani d 1 . .
H H35 0.103556 1.090507 0.703439 0.043 Uiso calc 1 . .
O O1 0.5815(3) 0.8966(3) 0.67026(13) 0.0378(7) Uani d 1 . .
O O2 0.7493(2) 0.9350(3) 0.67857(14) 0.0519(9) Uani d 1 . .
O O3 0.6696(3) 0.9005(4) 0.60208(14) 0.0547(9) Uani d 1 . .
N N5 0.6680(3) 0.9108(3) 0.65012(15) 0.0364(8) Uani d 1 . .
O O4 0.3886(3) 0.6110(3) 0.55246(16) 0.0450(9) Uani d 1 . .
O O5 0.2954(3) 0.6488(3) 0.47932(13) 0.0441(8) Uani d 1 . .
O O6 0.2319(3) 0.5336(3) 0.53539(13) 0.0451(8) Uani d 1 . .
N N6 0.3067(3) 0.5982(3) 0.52204(15) 0.0356(8) Uani d 1 . .
O O7 0.2720(3) 0.3786(3) 0.61778(15) 0.0431(10) Uani d 1 . .
H H7 0.269808 0.434623 0.596420 0.065 Uiso calc 1 . .
C C36 0.1720(5) 0.3699(4) 0.6397(3) 0.0537(14) Uani d 1 . .
H H36A 0.120403 0.330725 0.614865 0.081 Uiso calc 1 . .
H H36B 0.146541 0.449053 0.647250 0.081 Uiso calc 1 . .
H H36C 0.180943 0.324001 0.671986 0.081 Uiso calc 1 . .
O O8 0.3441(3) 0.2207(3) 0.54159(17) 0.0588(10) Uani d 1 . .
H H8 0.325735 0.260658 0.566648 0.088 Uiso calc 1 . .
C C37 0.3934(4) 0.2952(5) 0.5070(2) 0.0545(13) Uani d 1 . .
H H37A 0.392299 0.257235 0.472879 0.082 Uiso calc 1 . .
H H37B 0.466893 0.309650 0.520749 0.082 Uiso calc 1 . .
H H37C 0.355299 0.370287 0.503528 0.082 Uiso calc 1 . .

loop_
_atom_site_aniso_label
_atom_site_aniso_U_11
_atom_site_aniso_U_22
_atom_site_aniso_U_33
_atom_site_aniso_U_12
_atom_site_aniso_U_13
_atom_site_aniso_U_23
Pt1 0.03153(13) 0.02215(12) 0.02472(12) -0.00001(5) 0.00038(7) 0.00103(5)
P1 0.0315(6) 0.0235(5) 0.0241(5) -0.0001(4) 0.0001(4) -0.0003(4)
N1 0.0345(18) 0.0220(16) 0.0305(18) -0.0020(13) 0.0023(14) -0.0003(14)
N2 0.0316(19) 0.0256(17) 0.0345(19) -0.0016(13) -0.0027(14) 0.0004(15)
N3 0.0321(18) 0.0221(16) 0.0303(18) -0.0041(13) 0.0001(14) -0.0015(13)
N4 0.033(2) 0.0258(16) 0.0285(19) 0.0033(14) 0.0019(14) 0.0023(14)
C1 0.040(2) 0.024(2) 0.034(2) 0.0002(17) 0.0013(17) -0.0002(18)
C2 0.047(3) 0.026(2) 0.040(3) 0.0000(19) 0.003(2) 0.004(2)
C3 0.039(3) 0.031(2) 0.039(3) -0.0018(17) 0.002(2) 0.0086(18)
C4 0.029(2) 0.035(2) 0.031(2) -0.0003(17) 0.0018(16) 0.0060(18)
C5 0.029(2) 0.026(2) 0.035(2) 0.0028(16) 0.0026(16) 0.0005(17)
C6 0.031(2) 0.039(2) 0.033(2) -0.0022(18) 0.0005(17) 0.0033(19)
C7 0.049(3) 0.048(3) 0.033(2) 0.005(2) -0.001(2) 0.010(2)
C8 0.033(2) 0.040(3) 0.032(2) 0.0008(18) 0.0015(17) -0.0024(19)
C9 0.058(3) 0.041(3) 0.033(2) 0.000(2) -0.004(2) -0.002(2)
C10 0.027(2) 0.032(2) 0.038(2) 0.0039(16) 0.0011(17) -0.0027(18)
C11 0.027(2) 0.031(2) 0.031(2) 0.0014(16) 0.0028(16) 0.0003(17)
C12 0.040(3) 0.039(3) 0.038(3) -0.0023(17) -0.002(2) -0.0085(18)
C13 0.045(3) 0.024(2) 0.045(3) 0.0005(17) -0.001(2) -0.0046(19)
C14 0.043(3) 0.029(2) 0.039(3) -0.0004(17) 0.002(2) 0.0063(18)
C15 0.035(2) 0.0237(19) 0.024(2) -0.0011(15) -0.0010(15) -0.0020(16)
C16 0.034(2) 0.027(2) 0.036(2) -0.0020(17) -0.0010(17) -0.0018(18)
C17 0.037(2) 0.027(2) 0.044(3) 0.0034(18) -0.0027(19) -0.0053(19)
C18 0.046(3) 0.025(2) 0.035(2) 0.0029(17) -0.0050(18) 0.0000(18)
C19 0.043(3) 0.025(2) 0.030(2) -0.0020(17) -0.0046(17) 0.0025(17)
C20 0.034(2) 0.0229(19) 0.029(2) 0.0010(16) -0.0044(16) -0.0035(17)
C21 0.036(2) 0.030(2) 0.024(2) -0.0045(17) 0.0010(16) -0.0012(16)
C22 0.041(2) 0.030(2) 0.031(2) 0.0015(17) 0.0030(17) 0.0031(17)
C23 0.038(2) 0.030(2) 0.030(2) 0.0000(17) 0.0033(17) 0.0047(17)
C24 0.038(2) 0.024(2) 0.025(2) -0.0022(16) -0.0011(16) 0.0026(16)
C25 0.040(3) 0.032(2) 0.039(2) -0.0016(18) 0.0023(18) -0.0020(18)
C26 0.037(2) 0.034(2) 0.045(3) -0.0037(18) -0.0029(19) 0.002(2)
C27 0.043(3) 0.030(2) 0.041(3) -0.0047(19) -0.008(2) 0.004(2)
C28 0.055(3) 0.025(2) 0.033(2) -0.0012(19) -0.005(2) 0.0002(19)
C29 0.038(2) 0.024(2) 0.029(2) -0.0032(16) -0.0017(17) -0.0012(17)
C30 0.027(2) 0.038(2) 0.028(2) 0.0019(17) 0.0010(16) 0.0016(19)
C31 0.048(3) 0.036(2) 0.029(2) -0.0057(19) -0.0004(18) 0.0030(19)
C32 0.053(3) 0.050(3) 0.035(3) -0.011(2) 0.004(2) 0.003(2)
C33 0.047(3) 0.070(4) 0.030(2) 0.000(3) 0.003(2) -0.005(2)
C34 0.043(3) 0.047(3) 0.036(2) 0.004(2) -0.0036(19) -0.013(2)
C35 0.033(2) 0.039(2) 0.035(2) 0.0048(18) 0.0041(18) 0.0002(19)
O1 0.0381(19) 0.0356(17) 0.0397(18) -0.0020(13) 0.0040(14) -0.0003(14)
O2 0.0343(18) 0.061(2) 0.060(2) -0.0016(16) -0.0001(16) -0.0230(19)
O3 0.051(2) 0.078(3) 0.035(2) 0.0135(18) 0.0066(16) 0.0069(18)
N5 0.042(2) 0.0278(18) 0.039(2) 0.0057(16) 0.0011(17) -0.0012(17)
O4 0.043(2) 0.0381(19) 0.052(2) 0.0061(13) -0.0094(16) -0.0032(15)
O5 0.055(2) 0.0406(17) 0.0363(19) 0.0048(15) -0.0001(15) 0.0075(15)
O6 0.048(2) 0.0412(18) 0.0463(19) -0.0014(15) 0.0075(15) -0.0007(15)
N6 0.043(2) 0.0304(18) 0.033(2) 0.0047(16) 0.0026(16) -0.0061(16)
O7 0.045(2) 0.035(2) 0.050(2) 0.0022(12) 0.0050(18) 0.0111(13)
C36 0.053(4) 0.044(3) 0.062(4) 0.001(2) -0.002(3) 0.008(2)
O8 0.068(3) 0.0364(19) 0.073(3) -0.0019(17) 0.012(2) -0.0042(18)
C37 0.062(3) 0.048(3) 0.055(3) 0.004(2) 0.012(3) -0.010(3)

loop_
_atom_type_symbol
_atom_type_description
_atom_type_scat_dispersion_real
_atom_type_scat_dispersion_imag
_atom_type_scat_source
C C 0.0033 0.0016 'International Tables Vol C Tables 4.2.6.8 and 6.1.1.4'
H H 0.0000 0.0000 'International Tables Vol C Tables 4.2.6.8 and 6.1.1.4'
N N 0.0061 0.0033 'International Tables Vol C Tables 4.2.6.8 and 6.1.1.4'
O O 0.0106 0.0060 'International Tables Vol C Tables 4.2.6.8 and 6.1.1.4'
P P 0.1023 0.0942 'International Tables Vol C Tables 4.2.6.8 and 6.1.1.4'
Pt Pt -1.7033 8.3905 'International Tables Vol C Tables 4.2.6.8 and 6.1.1.4'

loop_
_geom_angle_atom_site_label_1
_geom_angle_atom_site_label_2
_geom_angle_atom_site_label_3
_geom_angle_site_symmetry_1
_geom_angle_site_symmetry_3
_geom_angle
_geom_angle_publ_flag
N1 Pt1 P1 . . 94.83(10) ?
N1 Pt1 N4 . . 88.92(13) ?
N3 Pt1 P1 . . 92.78(10) ?
N3 Pt1 N1 . . 171.97(13) ?
N3 Pt1 N4 . . 83.30(14) ?
N4 Pt1 P1 . . 174.15(10) ?
C15 P1 Pt1 . . 111.42(14) ?
C24 P1 Pt1 . . 114.42(14) ?
C24 P1 C15 . . 105.63(19) ?
C30 P1 Pt1 . . 113.62(14) ?
C30 P1 C15 . . 106.1(2) ?
C30 P1 C24 . . 105.0(2) ?
C1 N1 Pt1 . . 116.5(3) ?
C1 N1 C5 . . 118.9(4) ?
C5 N1 Pt1 . . 124.6(3) ?
C14 N2 C11 . . 118.0(4) ?
C21 N3 Pt1 . . 131.2(3) ?
C21 N3 C22 . . 117.1(3) ?
C22 N3 Pt1 . . 111.4(2) ?
Pt1 N4 H4A . . 110.2 ?
Pt1 N4 H4B . . 110.2 ?
H4A N4 H4B . . 108.5 ?
C23 N4 Pt1 . . 107.8(3) ?
C23 N4 H4A . . 110.2 ?
C23 N4 H4B . . 110.2 ?
N1 C1 H1 . . 118.5 ?
N1 C1 C2 . . 122.9(4) ?
C2 C1 H1 . . 118.5 ?
C1 C2 H2 . . 120.4 ?
C1 C2 C3 . . 119.2(4) ?
C3 C2 H2 . . 120.4 ?
C2 C3 H3 . . 120.3 ?
C2 C3 C4 . . 119.5(4) ?
C4 C3 H3 . . 120.3 ?
C3 C4 C5 . . 118.6(4) ?
C3 C4 C6 . . 121.2(4) ?
C5 C4 C6 . . 120.1(4) ?
N1 C5 C4 . . 120.7(4) ?
N1 C5 C11 . . 119.7(4) ?
C4 C5 C11 . . 119.6(4) ?
C4 C6 C7 . . 117.7(4) ?
C8 C6 C4 . . 120.0(4) ?
C8 C6 C7 . . 122.3(4) ?
C6 C7 H7A . . 109.5 ?
C6 C7 H7B . . 109.5 ?
C6 C7 H7C . . 109.5 ?
H7A C7 H7B . . 109.5 ?
H7A C7 H7C . . 109.5 ?
H7B C7 H7C . . 109.5 ?
C6 C8 C9 . . 121.9(4) ?
C6 C8 C10 . . 120.2(4) ?
C10 C8 C9 . . 117.9(4) ?
C8 C9 H9A . . 109.5 ?
C8 C9 H9B . . 109.5 ?
C8 C9 H9C . . 109.5 ?
H9A C9 H9B . . 109.5 ?
H9A C9 H9C . . 109.5 ?
H9B C9 H9C . . 109.5 ?
C11 C10 C8 . . 120.7(4) ?
C12 C10 C8 . . 123.0(4) ?
C12 C10 C11 . . 116.2(4) ?
N2 C11 C5 . . 117.7(4) ?
N2 C11 C10 . . 123.3(4) ?
C10 C11 C5 . . 119.0(4) ?
C10 C12 H12 . . 119.7 ?
C13 C12 C10 . . 120.5(4) ?
C13 C12 H12 . . 119.7 ?
C12 C13 H13 . . 120.6 ?
C12 C13 C14 . . 118.8(4) ?
C14 C13 H13 . . 120.6 ?
N2 C14 C13 . . 123.0(4) ?
N2 C14 H14 . . 118.5 ?
C13 C14 H14 . . 118.5 ?
C16 C15 P1 . . 120.1(3) ?
C16 C15 C20 . . 118.6(4) ?
C20 C15 P1 . . 121.2(3) ?
C15 C16 H16 . . 119.3 ?
C15 C16 C17 . . 121.4(4) ?
C17 C16 H16 . . 119.3 ?
C16 C17 H17 . . 119.9 ?
C18 C17 C16 . . 120.1(4) ?
C18 C17 H17 . . 119.9 ?
C17 C18 H18 . . 120.3 ?
C17 C18 C19 . . 119.4(4) ?
C19 C18 H18 . . 120.3 ?
C18 C19 H19 . . 119.1 ?
C18 C19 C20 . . 121.7(4) ?
C20 C19 H19 . . 119.1 ?
C15 C20 C21 . . 126.7(4) ?
C19 C20 C15 . . 118.8(4) ?
C19 C20 C21 . . 114.5(4) ?
N3 C21 C20 . . 128.6(4) ?
N3 C21 H21 . . 115.7 ?
C20 C21 H21 . . 115.7 ?
N3 C22 H22A . . 110.2 ?
N3 C22 H22B . . 110.2 ?
N3 C22 C23 . . 107.5(3) ?
H22A C22 H22B . . 108.5 ?
C23 C22 H22A . . 110.2 ?
C23 C22 H22B . . 110.2 ?
N4 C23 C22 . . 107.9(3) ?
N4 C23 H23A . . 110.1 ?
N4 C23 H23B . . 110.1 ?
C22 C23 H23A . . 110.1 ?
C22 C23 H23B . . 110.1 ?
H23A C23 H23B . . 108.4 ?
C25 C24 P1 . . 121.0(3) ?
C29 C24 P1 . . 119.7(3) ?
C29 C24 C25 . . 119.3(4) ?
C24 C25 H25 . . 120.1 ?
C26 C25 C24 . . 119.9(4) ?
C26 C25 H25 . . 120.1 ?
C25 C26 H26 . . 119.7 ?
C25 C26 C27 . . 120.7(4) ?
C27 C26 H26 . . 119.7 ?
C26 C27 H27 . . 120.3 ?
C28 C27 C26 . . 119.5(4) ?
C28 C27 H27 . . 120.3 ?
C27 C28 H28 . . 119.8 ?
C27 C28 C29 . . 120.5(4) ?
C29 C28 H28 . . 119.8 ?
C24 C29 H29 . . 119.9 ?
C28 C29 C24 . . 120.2(4) ?
C28 C29 H29 . . 119.9 ?
C31 C30 P1 . . 118.7(4) ?
C31 C30 C35 . . 119.1(4) ?
C35 C30 P1 . . 121.7(3) ?
C30 C31 H31 . . 119.7 ?
C32 C31 C30 . . 120.6(4) ?
C32 C31 H31 . . 119.7 ?
C31 C32 H32 . . 120.1 ?
C33 C32 C31 . . 119.7(5) ?
C33 C32 H32 . . 120.1 ?
C32 C33 H33 . . 119.9 ?
C34 C33 C32 . . 120.3(5) ?
C34 C33 H33 . . 119.9 ?
C33 C34 H34 . . 119.7 ?
C33 C34 C35 . . 120.5(5) ?
C35 C34 H34 . . 119.7 ?
C30 C35 H35 . . 120.1 ?
C34 C35 C30 . . 119.8(4) ?
C34 C35 H35 . . 120.1 ?
O2 N5 O1 . . 119.3(4) ?
O2 N5 O3 . . 121.3(4) ?
O3 N5 O1 . . 119.4(4) ?
O4 N6 O6 . . 119.6(4) ?
O5 N6 O4 . . 121.7(4) ?
O5 N6 O6 . . 118.7(4) ?
C36 O7 H7 . . 109.5 ?
O7 C36 H36A . . 109.5 ?
O7 C36 H36B . . 109.5 ?
O7 C36 H36C . . 109.5 ?
H36A C36 H36B . . 109.5 ?
H36A C36 H36C . . 109.5 ?
H36B C36 H36C . . 109.5 ?
C37 O8 H8 . . 109.5 ?
O8 C37 H37A . . 109.5 ?
O8 C37 H37B . . 109.5 ?
O8 C37 H37C . . 109.5 ?
H37A C37 H37B . . 109.5 ?
H37A C37 H37C . . 109.5 ?
H37B C37 H37C . . 109.5 ?

loop_
_geom_bond_atom_site_label_1
_geom_bond_atom_site_label_2
_geom_bond_site_symmetry_2
_geom_bond_distance
_geom_bond_publ_flag
Pt1 P1 . 2.2290(13) ?
Pt1 N1 . 2.052(3) ?
Pt1 N3 . 1.984(3) ?
Pt1 N4 . 2.092(4) ?
P1 C15 . 1.819(4) ?
P1 C24 . 1.818(4) ?
P1 C30 . 1.815(4) ?
N1 C1 . 1.345(5) ?
N1 C5 . 1.377(5) ?
N2 C11 . 1.360(5) ?
N2 C14 . 1.321(5) ?
N3 C21 . 1.283(5) ?
N3 C22 . 1.487(5) ?
N4 H4A . 0.9100 ?
N4 H4B . 0.9100 ?
N4 C23 . 1.488(5) ?
C1 H1 . 0.9500 ?
C1 C2 . 1.384(6) ?
C2 H2 . 0.9500 ?
C2 C3 . 1.386(7) ?
C3 H3 . 0.9500 ?
C3 C4 . 1.402(6) ?
C4 C5 . 1.416(6) ?
C4 C6 . 1.457(6) ?
C5 C11 . 1.440(6) ?
C6 C7 . 1.505(6) ?
C6 C8 . 1.371(7) ?
C7 H7A . 0.9800 ?
C7 H7B . 0.9800 ?
C7 H7C . 0.9800 ?
C8 C9 . 1.513(6) ?
C8 C10 . 1.448(6) ?
C9 H9A . 0.9800 ?
C9 H9B . 0.9800 ?
C9 H9C . 0.9800 ?
C10 C11 . 1.414(6) ?
C10 C12 . 1.410(6) ?
C12 H12 . 0.9500 ?
C12 C13 . 1.362(7) ?
C13 H13 . 0.9500 ?
C13 C14 . 1.409(7) ?
C14 H14 . 0.9500 ?
C15 C16 . 1.393(6) ?
C15 C20 . 1.417(6) ?
C16 H16 . 0.9500 ?
C16 C17 . 1.403(6) ?
C17 H17 . 0.9500 ?
C17 C18 . 1.378(7) ?
C18 H18 . 0.9500 ?
C18 C19 . 1.384(6) ?
C19 H19 . 0.9500 ?
C19 C20 . 1.410(6) ?
C20 C21 . 1.467(6) ?
C21 H21 . 0.9500 ?
C22 H22A . 0.9900 ?
C22 H22B . 0.9900 ?
C22 C23 . 1.509(6) ?
C23 H23A . 0.9900 ?
C23 H23B . 0.9900 ?
C24 C25 . 1.400(6) ?
C24 C29 . 1.392(6) ?
C25 H25 . 0.9500 ?
C25 C26 . 1.380(6) ?
C26 H26 . 0.9500 ?
C26 C27 . 1.392(7) ?
C27 H27 . 0.9500 ?
C27 C28 . 1.381(7) ?
C28 H28 . 0.9500 ?
C28 C29 . 1.388(6) ?
C29 H29 . 0.9500 ?
C30 C31 . 1.396(6) ?
C30 C35 . 1.402(6) ?
C31 H31 . 0.9500 ?
C31 C32 . 1.386(6) ?
C32 H32 . 0.9500 ?
C32 C33 . 1.385(8) ?
C33 H33 . 0.9500 ?
C33 C34 . 1.382(8) ?
C34 H34 . 0.9500 ?
C34 C35 . 1.383(6) ?
C35 H35 . 0.9500 ?
O1 N5 . 1.267(5) ?
O2 N5 . 1.241(5) ?
O3 N5 . 1.248(5) ?
O4 N6 . 1.252(5) ?
O5 N6 . 1.240(5) ?
O6 N6 . 1.272(5) ?
O7 H7 . 0.8400 ?
O7 C36 . 1.440(7) ?
C36 H36A . 0.9800 ?
C36 H36B . 0.9800 ?
C36 H36C . 0.9800 ?
O8 H8 . 0.8400 ?
O8 C37 . 1.416(6) ?
C37 H37A . 0.9800 ?
C37 H37B . 0.9800 ?
C37 H37C . 0.9800 ?

loop_
_geom_hbond_atom_site_label_D
_geom_hbond_atom_site_label_H
_geom_hbond_atom_site_label_A
_geom_hbond_site_symmetry_A
_geom_hbond_distance_DH
_geom_hbond_distance_HA
_geom_hbond_distance_DA
_geom_hbond_angle_DHA
N4 H4A O1 . 0.91 1.96 2.872(5) 176
N4 H4B O4 . 0.91 2.05 2.920(5) 159
O7 H7 O6 . 0.84 1.96 2.771(5) 162
O8 H8 O7 . 0.84 2.04 2.872(5) 170
C3 H3 O1 2_646 0.95 2.36 3.244(6) 154
C3 H3 O2 2_646 0.95 2.57 3.168(6) 121
C9 H9A O4 2_656 0.98 2.48 3.235(6) 134
C9 H9B O5 4_576 0.98 2.53 3.494(6) 170
C14 H14 O7 1_565 0.95 2.57 3.417(6) 149
C18 H18 O5 3_576 0.95 2.58 3.288(6) 131
C22 H22A O3 3_676 0.99 2.47 3.422(6) 162
C22 H22B O5 . 0.99 2.44 3.385(6) 160
C25 H25 O2 1_455 0.95 2.40 3.282(5) 154
C27 H27 O6 3_566 0.95 2.58 3.278(6) 131
C29 H29 O6 . 0.95 2.40 3.094(5) 130

loop_
_geom_torsion_atom_site_label_1
_geom_torsion_atom_site_label_2
_geom_torsion_atom_site_label_3
_geom_torsion_atom_site_label_4
_geom_torsion_site_symmetry_1
_geom_torsion_site_symmetry_2
_geom_torsion_site_symmetry_3
_geom_torsion_site_symmetry_4
_geom_torsion
_geom_torsion_publ_flag
Pt1 P1 C15 C16 . . . . -162.0(3) ?
Pt1 P1 C15 C20 . . . . 21.5(4) ?
Pt1 P1 C24 C25 . . . . -175.8(3) ?
Pt1 P1 C24 C29 . . . . 2.5(4) ?
Pt1 P1 C30 C31 . . . . -89.2(3) ?
Pt1 P1 C30 C35 . . . . 82.2(4) ?
Pt1 N1 C1 C2 . . . . -179.7(3) ?
Pt1 N1 C5 C4 . . . . 176.2(3) ?
Pt1 N1 C5 C11 . . . . -3.9(5) ?
Pt1 N3 C21 C20 . . . . -6.9(6) ?
Pt1 N3 C22 C23 . . . . -39.7(4) ?
Pt1 N4 C23 C22 . . . . -39.0(4) ?
P1 C15 C16 C17 . . . . -177.5(3) ?
P1 C15 C20 C19 . . . . 177.8(3) ?
P1 C15 C20 C21 . . . . 0.6(6) ?
P1 C24 C25 C26 . . . . 177.5(3) ?
P1 C24 C29 C28 . . . . -178.0(3) ?
P1 C30 C31 C32 . . . . 171.1(4) ?
P1 C30 C35 C34 . . . . -171.4(3) ?
N1 C1 C2 C3 . . . . 1.5(7) ?
N1 C5 C11 N2 . . . . -6.5(5) ?
N1 C5 C11 C10 . . . . 174.6(4) ?
N3 C22 C23 N4 . . . . 51.6(4) ?
C1 N1 C5 C4 . . . . -5.4(6) ?
C1 N1 C5 C11 . . . . 174.5(4) ?
C1 C2 C3 C4 . . . . -1.1(7) ?
C2 C3 C4 C5 . . . . -2.4(7) ?
C2 C3 C4 C6 . . . . 177.6(4) ?
C3 C4 C5 N1 . . . . 5.7(6) ?
C3 C4 C5 C11 . . . . -174.1(4) ?
C3 C4 C6 C7 . . . . -4.2(6) ?
C3 C4 C6 C8 . . . . 177.7(4) ?
C4 C5 C11 N2 . . . . 173.4(4) ?
C4 C5 C11 C10 . . . . -5.5(5) ?
C4 C6 C8 C9 . . . . -179.9(4) ?
C4 C6 C8 C10 . . . . -1.5(6) ?
C5 N1 C1 C2 . . . . 1.8(6) ?
C5 C4 C6 C7 . . . . 175.8(4) ?
C5 C4 C6 C8 . . . . -2.3(6) ?
C6 C4 C5 N1 . . . . -174.3(4) ?
C6 C4 C5 C11 . . . . 5.8(6) ?
C6 C8 C10 C11 . . . . 1.8(6) ?
C6 C8 C10 C12 . . . . -178.5(4) ?
C7 C6 C8 C9 . . . . 2.1(6) ?
C7 C6 C8 C10 . . . . -179.5(4) ?
C8 C10 C11 N2 . . . . -177.1(4) ?
C8 C10 C11 C5 . . . . 1.8(6) ?
C8 C10 C12 C13 . . . . 179.3(4) ?
C9 C8 C10 C11 . . . . -179.8(4) ?
C9 C8 C10 C12 . . . . 0.0(6) ?
C10 C12 C13 C14 . . . . -1.4(7) ?
C11 N2 C14 C13 . . . . 0.1(7) ?
C11 C10 C12 C13 . . . . -1.0(7) ?
C12 C10 C11 N2 . . . . 3.2(6) ?
C12 C10 C11 C5 . . . . -178.0(4) ?
C12 C13 C14 N2 . . . . 1.9(7) ?
C14 N2 C11 C5 . . . . 178.4(4) ?
C14 N2 C11 C10 . . . . -2.8(6) ?
C15 P1 C24 C25 . . . . -52.9(4) ?
C15 P1 C24 C29 . . . . 125.4(3) ?
C15 P1 C30 C31 . . . . 148.1(3) ?
C15 P1 C30 C35 . . . . -40.6(4) ?
C15 C16 C17 C18 . . . . -0.4(7) ?
C15 C20 C21 N3 . . . . -12.1(7) ?
C16 C15 C20 C19 . . . . 1.2(6) ?
C16 C15 C20 C21 . . . . -176.0(4) ?
C16 C17 C18 C19 . . . . 1.2(6) ?
C17 C18 C19 C20 . . . . -0.8(6) ?
C18 C19 C20 C15 . . . . -0.4(6) ?
C18 C19 C20 C21 . . . . 177.1(4) ?
C19 C20 C21 N3 . . . . 170.6(4) ?
C20 C15 C16 C17 . . . . -0.8(6) ?
C21 N3 C22 C23 . . . . 135.1(4) ?
C22 N3 C21 C20 . . . . 179.5(4) ?
C24 P1 C15 C16 . . . . 73.2(4) ?
C24 P1 C15 C20 . . . . -103.3(3) ?
C24 P1 C30 C31 . . . . 36.5(4) ?
C24 P1 C30 C35 . . . . -152.1(4) ?
C24 C25 C26 C27 . . . . 0.9(7) ?
C25 C24 C29 C28 . . . . 0.4(6) ?
C25 C26 C27 C28 . . . . -0.4(7) ?
C26 C27 C28 C29 . . . . -0.1(7) ?
C27 C28 C29 C24 . . . . 0.1(7) ?
C29 C24 C25 C26 . . . . -0.8(6) ?
C30 P1 C15 C16 . . . . -37.9(4) ?
C30 P1 C15 C20 . . . . 145.6(3) ?
C30 P1 C24 C25 . . . . 59.0(4) ?
C30 P1 C24 C29 . . . . -122.7(3) ?
C30 C31 C32 C33 . . . . 0.4(7) ?
C31 C30 C35 C34 . . . . -0.1(6) ?
C31 C32 C33 C34 . . . . 0.2(7) ?
C32 C33 C34 C35 . . . . -0.7(7) ?
C33 C34 C35 C30 . . . . 0.7(7) ?
C35 C30 C31 C32 . . . . -0.4(7) ?
